data_7112965
loop_
_publ_author_name
'Annibale, Vincent T.'
'Lund, Liisa M.'
'Song, Datong'

_publ_section_title
;
 Unusual transmetallation-induced formation of a C2-symmetric
 tetrapallada-macrocycle.
;
_journal_issue 43
_journal_name_full 'Chemical communications (Cambridge, England)'
_journal_page_first 8261
_journal_page_last 8263
_journal_paper_doi 10.1039/c0cc03314f
_journal_volume 46
_journal_year 2010
_chemical_formula_sum 'C38 H42 Br2 Cl8 N4 Pd2'
_chemical_formula_weight 1210.98
_chemical_name_systematic
;
?
;
_space_group_IT_number 14
_symmetry_cell_setting monoclinic
_symmetry_space_group_name_Hall '-P 2yn'
_symmetry_space_group_name_H-M 'P 1 21/n 1'
_atom_sites_solution_hydrogens geom
_atom_sites_solution_primary direct
_atom_sites_solution_secondary difmap
_audit_creation_method SHELXL-97
_cell_angle_alpha 90.00
_cell_angle_beta 110.5891(13)
_cell_angle_gamma 90.00
_cell_formula_units_Z 2
_cell_length_a 8.8468(2)
_cell_length_b 23.2955(7)
_cell_length_c 11.6038(3)
_cell_measurement_reflns_used 21574
_cell_measurement_temperature 150(2)
_cell_measurement_theta_max 27.48
_cell_measurement_theta_min 3.02
_cell_volume 2238.69(10)
_computing_structure_refinement 'SHELXL-97 (Sheldrick, 1997)'
_computing_structure_solution 'SHELXS-97 (Sheldrick, 1990)'
_diffrn_ambient_temperature 150(2)
_diffrn_measured_fraction_theta_full 0.992
_diffrn_measured_fraction_theta_max 0.992
_diffrn_radiation_monochromator graphite
_diffrn_radiation_source 'fine-focus sealed tube'
_diffrn_radiation_type MoK\a
_diffrn_radiation_wavelength 0.71073
_diffrn_reflns_av_R_equivalents 0.0450
_diffrn_reflns_av_sigmaI/netI 0.0389
_diffrn_reflns_limit_h_max 11
_diffrn_reflns_limit_h_min -11
_diffrn_reflns_limit_k_max 29
_diffrn_reflns_limit_k_min -29
_diffrn_reflns_limit_l_max 15
_diffrn_reflns_limit_l_min -15
_diffrn_reflns_number 21574
_diffrn_reflns_theta_full 27.48
_diffrn_reflns_theta_max 27.48
_diffrn_reflns_theta_min 3.02
_exptl_absorpt_coefficient_mu 3.099
_exptl_absorpt_correction_T_max 0.828
_exptl_absorpt_correction_T_min 0.581
_exptl_absorpt_correction_type multi-scan
_exptl_absorpt_process_details
;
multi-scan from symmetry-related measurements
Sortav (Blessing 1995)
;
_exptl_crystal_colour orange
_exptl_crystal_density_diffrn 1.796
_exptl_crystal_density_method 'not measured'
_exptl_crystal_description plate
_exptl_crystal_F_000 1192
_exptl_crystal_size_max 0.18
_exptl_crystal_size_mid 0.16
_exptl_crystal_size_min 0.06
_refine_diff_density_max 1.673
_refine_diff_density_min -1.925
_refine_diff_density_rms 0.128
_refine_ls_extinction_method none
_refine_ls_goodness_of_fit_ref 1.055
_refine_ls_hydrogen_treatment constr
_refine_ls_matrix_type full
_refine_ls_number_parameters 254
_refine_ls_number_reflns 5089
_refine_ls_number_restraints 0
_refine_ls_restrained_S_all 1.055
_refine_ls_R_factor_all 0.0547
_refine_ls_R_factor_gt 0.0418
_refine_ls_shift/su_max 0.004
_refine_ls_shift/su_mean 0.000
_refine_ls_structure_factor_coef Fsqd
_refine_ls_weighting_details 'calc w=1/[\s^2^(Fo^2^)+(0.0476P)^2^+6.0414P] where P=(Fo^2^+2Fc^2^)/3'
_refine_ls_weighting_scheme calc
_refine_ls_wR_factor_gt 0.0992
_refine_ls_wR_factor_ref 0.1064
_reflns_number_gt 4217
_reflns_number_total 5089
_reflns_threshold_expression >2sigma(I)
_cod_data_source_file c0cc03314f.txt
_cod_data_source_block complex5
_cod_original_cell_volume 2238.68(10)
_cod_original_sg_symbol_H-M P2(1)/n
_cod_database_code 7112965

loop_
_symmetry_equiv_pos_as_xyz
'x, y, z'
'-x+1/2, y+1/2, -z+1/2'
'-x, -y, -z'
'x-1/2, -y-1/2, z-1/2'

loop_
_atom_site_label
_atom_site_type_symbol
_atom_site_fract_x
_atom_site_fract_y
_atom_site_fract_z
_atom_site_U_iso_or_equiv
_atom_site_adp_type
_atom_site_occupancy
_atom_site_symmetry_multiplicity
_atom_site_calc_flag
_atom_site_refinement_flags
_atom_site_disorder_assembly
_atom_site_disorder_group
Pd1 Pd 1.62416(3) 0.068815(12) 2.08741(2) 0.01706(10) Uani 1 1 d . . .
Br1 Br 1.92055(5) 0.06004(2) 2.21302(4) 0.03208(13) Uani 1 1 d . . .
N1 N 1.6684(4) 0.02976(14) 1.9457(3) 0.0191(6) Uani 1 1 d . . .
N2 N 1.5611(4) 0.11229(14) 2.2174(3) 0.0193(6) Uani 1 1 d . . .
C1 C 1.6211(5) -0.06437(17) 2.0101(4) 0.0203(8) Uani 1 1 d . . .
H1A H 1.6464 -0.0476 2.0932 0.024 Uiso 1 1 calc R . .
H1B H 1.6759 -0.1018 2.0155 0.024 Uiso 1 1 calc R . .
C2 C 1.6537(4) -0.02520(17) 1.9245(3) 0.0197(8) Uani 1 1 d . . .
C3 C 1.6734(5) -0.05097(18) 1.8104(4) 0.0254(9) Uani 1 1 d . . .
H3A H 1.6563 -0.0202 1.7483 0.030 Uiso 1 1 calc R . .
H3B H 1.7862 -0.0644 1.8325 0.030 Uiso 1 1 calc R . .
C4 C 1.4377(5) 0.10027(17) 2.2482(3) 0.0212(8) Uani 1 1 d . . .
C5 C 1.3967(5) 0.1317(2) 2.3458(4) 0.0336(10) Uani 1 1 d . . .
H5C H 1.4865 0.1570 2.3912 0.050 Uiso 1 1 calc R . .
H5B H 1.3776 0.1040 2.4028 0.050 Uiso 1 1 calc R . .
H5A H 1.2992 0.1548 2.3075 0.050 Uiso 1 1 calc R . .
C6 C 1.7104(5) 0.06845(17) 1.8657(3) 0.0212(8) Uani 1 1 d . . .
C7 C 1.8634(5) 0.06591(19) 1.8574(4) 0.0275(9) Uani 1 1 d . . .
H7A H 1.9394 0.0381 1.9032 0.033 Uiso 1 1 calc R . .
C8 C 1.9041(6) 0.1046(2) 1.7812(4) 0.0365(11) Uani 1 1 d . . .
H8A H 2.0083 0.1030 1.7750 0.044 Uiso 1 1 calc R . .
C9 C 1.7946(6) 0.1451(2) 1.7150(4) 0.0397(11) Uani 1 1 d . . .
H9A H 1.8231 0.1712 1.6630 0.048 Uiso 1 1 calc R . .
C10 C 1.6438(6) 0.1478(2) 1.7240(4) 0.0409(11) Uani 1 1 d . . .
H10A H 1.5682 0.1757 1.6781 0.049 Uiso 1 1 calc R . .
C11 C 1.6015(5) 0.1098(2) 1.8000(4) 0.0325(10) Uani 1 1 d . . .
H11A H 1.4979 0.1123 1.8070 0.039 Uiso 1 1 calc R . .
C12 C 1.6576(5) 0.16205(17) 2.2711(3) 0.0218(8) Uani 1 1 d . . .
C13 C 1.7959(5) 0.15681(19) 2.3741(4) 0.0282(9) Uani 1 1 d . . .
H13A H 1.8257 0.1206 2.4133 0.034 Uiso 1 1 calc R . .
C14 C 1.8904(5) 0.2048(2) 2.4196(4) 0.0326(10) Uani 1 1 d . . .
H14A H 1.9859 0.2012 2.4900 0.039 Uiso 1 1 calc R . .
C15 C 1.8479(6) 0.2578(2) 2.3638(4) 0.0353(10) Uani 1 1 d . . .
H15A H 1.9145 0.2903 2.3952 0.042 Uiso 1 1 calc R . .
C16 C 1.7076(6) 0.2632(2) 2.2620(4) 0.0359(10) Uani 1 1 d . . .
H16A H 1.6763 0.2997 2.2245 0.043 Uiso 1 1 calc R . .
C17 C 1.6126(5) 0.21507(19) 2.2149(4) 0.0306(9) Uani 1 1 d . . .
H17A H 1.5172 0.2185 2.1444 0.037 Uiso 1 1 calc R . .
C18 C 1.9368(7) 0.1960(2) 2.0670(6) 0.0491(13) Uani 1 1 d . . .
H18A H 1.8960 0.1578 2.0330 0.059 Uiso 1 1 calc R . .
H18B H 1.9462 0.1965 2.1546 0.059 Uiso 1 1 calc R . .
C19A C 1.3109(12) 0.0255(4) 1.6084(9) 0.042(2) Uani 0.50 1 d P A 1
H19B H 1.4252 0.0375 1.6449 0.050 Uiso 0.50 1 calc PR A 1
H19A H 1.2866 0.0019 1.6707 0.050 Uiso 0.50 1 calc PR A 1
C19B C 1.1483(11) 0.0228(4) 1.5372(9) 0.037(2) Uani 0.50 1 d P A 2
H19D H 1.0457 0.0214 1.4659 0.045 Uiso 0.50 1 calc PR A 2
H19C H 1.1310 0.0012 1.6050 0.045 Uiso 0.50 1 calc PR A 2
Cl1 Cl 1.79860(16) 0.24818(7) 1.98726(13) 0.0527(3) Uani 1 1 d . . .
Cl2 Cl 2.12707(18) 0.20658(9) 2.05773(19) 0.0741(5) Uani 1 1 d . . .
Cl3 Cl 1.2940(2) -0.01339(8) 1.49642(19) 0.0799(6) Uani 1 1 d . . .
Cl4 Cl 1.18387(16) 0.09105(7) 1.58116(13) 0.0502(3) Uani 1 1 d . . .

loop_
_atom_site_aniso_label
_atom_site_aniso_U_11
_atom_site_aniso_U_22
_atom_site_aniso_U_33
_atom_site_aniso_U_23
_atom_site_aniso_U_13
_atom_site_aniso_U_12
Pd1 0.01605(15) 0.01963(17) 0.01557(15) -0.00148(11) 0.00564(11) -0.00083(11)
Br1 0.0216(2) 0.0427(3) 0.0278(2) -0.00449(19) 0.00343(17) 0.00495(17)
N1 0.0176(15) 0.0230(18) 0.0171(15) 0.0000(13) 0.0067(12) 0.0001(12)
N2 0.0195(15) 0.0200(17) 0.0174(15) -0.0013(13) 0.0055(13) 0.0013(12)
C1 0.0208(18) 0.021(2) 0.0197(18) -0.0035(15) 0.0077(15) -0.0009(14)
C2 0.0128(16) 0.023(2) 0.0202(18) -0.0042(16) 0.0026(14) 0.0002(14)
C3 0.0241(19) 0.028(2) 0.028(2) -0.0064(18) 0.0145(17) -0.0037(17)
C4 0.0216(18) 0.023(2) 0.0190(18) -0.0033(15) 0.0068(15) 0.0009(15)
C5 0.032(2) 0.041(3) 0.034(2) -0.015(2) 0.019(2) -0.0051(19)
C6 0.0254(19) 0.025(2) 0.0137(17) -0.0033(15) 0.0071(15) -0.0035(16)
C7 0.025(2) 0.031(2) 0.028(2) 0.0007(18) 0.0110(17) -0.0007(17)
C8 0.040(2) 0.040(3) 0.040(3) -0.003(2) 0.027(2) -0.010(2)
C9 0.055(3) 0.036(3) 0.035(3) 0.002(2) 0.026(2) -0.010(2)
C10 0.047(3) 0.039(3) 0.035(3) 0.014(2) 0.013(2) 0.003(2)
C11 0.029(2) 0.035(3) 0.035(2) 0.006(2) 0.0132(19) 0.0030(19)
C12 0.0229(18) 0.026(2) 0.0186(18) -0.0056(16) 0.0092(15) -0.0015(16)
C13 0.029(2) 0.027(2) 0.023(2) -0.0023(17) 0.0036(17) 0.0008(17)
C14 0.029(2) 0.034(3) 0.029(2) -0.0064(19) 0.0035(18) -0.0055(18)
C15 0.042(3) 0.030(3) 0.034(2) -0.011(2) 0.014(2) -0.015(2)
C16 0.052(3) 0.022(2) 0.033(2) -0.0009(19) 0.013(2) -0.009(2)
C17 0.036(2) 0.029(2) 0.024(2) 0.0019(18) 0.0057(18) 0.0008(18)
C18 0.052(3) 0.038(3) 0.062(4) 0.011(3) 0.026(3) 0.005(2)
C19A 0.043(5) 0.038(6) 0.032(5) 0.000(4) -0.002(4) 0.002(4)
C19B 0.031(5) 0.043(6) 0.039(5) 0.007(4) 0.015(4) 0.000(4)
Cl1 0.0482(7) 0.0602(9) 0.0514(8) 0.0136(7) 0.0196(6) 0.0091(6)
Cl2 0.0406(8) 0.0851(13) 0.0991(13) -0.0297(10) 0.0274(8) -0.0022(8)
Cl3 0.1042(13) 0.0666(11) 0.1016(13) 0.0445(10) 0.0772(12) 0.0437(10)
Cl4 0.0436(7) 0.0550(9) 0.0493(7) -0.0001(6) 0.0131(6) 0.0030(6)

loop_
_atom_type_symbol
_atom_type_description
_atom_type_scat_dispersion_real
_atom_type_scat_dispersion_imag
_atom_type_scat_source
C C 0.0033 0.0016 'International Tables Vol C Tables 4.2.6.8 and 6.1.1.4'
H H 0.0000 0.0000 'International Tables Vol C Tables 4.2.6.8 and 6.1.1.4'
N N 0.0061 0.0033 'International Tables Vol C Tables 4.2.6.8 and 6.1.1.4'
Cl Cl 0.1484 0.1585 'International Tables Vol C Tables 4.2.6.8 and 6.1.1.4'
Pd Pd -0.9988 1.0072 'International Tables Vol C Tables 4.2.6.8 and 6.1.1.4'
Br Br -0.2901 2.4595 'International Tables Vol C Tables 4.2.6.8 and 6.1.1.4'

loop_
_geom_angle_atom_site_label_1
_geom_angle_atom_site_label_2
_geom_angle_atom_site_label_3
_geom_angle
_geom_angle_site_symmetry_1
_geom_angle_site_symmetry_3
N1 Pd1 N2 174.35(12) . .
N1 Pd1 C1 89.93(14) . 3_859
N2 Pd1 C1 85.56(14) . 3_859
N1 Pd1 Br1 88.52(9) . .
N2 Pd1 Br1 96.40(9) . .
C1 Pd1 Br1 172.20(11) 3_859 .
N1 Pd1 C2 103.16(12) . 3_859
N2 Pd1 C2 74.78(12) . 3_859
C1 Pd1 C2 33.50(14) 3_859 3_859
Br1 Pd1 C2 139.96(9) . 3_859
C2 N1 C6 121.8(3) . .
C2 N1 Pd1 123.9(3) . .
C6 N1 Pd1 114.2(2) . .
C4 N2 C12 118.9(3) . .
C4 N2 Pd1 124.8(3) . .
C12 N2 Pd1 116.2(2) . .
C2 C1 Pd1 94.6(2) . 3_859
N1 C2 C1 121.4(3) . .
N1 C2 C3 121.3(3) . .
C1 C2 C3 117.4(3) . .
N1 C2 Pd1 114.9(2) . 3_859
C1 C2 Pd1 51.89(19) . 3_859
C3 C2 Pd1 101.2(2) . 3_859
C4 C3 C2 115.9(3) 3_859 .
N2 C4 C5 123.8(4) . .
N2 C4 C3 121.3(3) . 3_859
C5 C4 C3 114.9(3) . 3_859
C11 C6 C7 119.8(4) . .
C11 C6 N1 120.3(4) . .
C7 C6 N1 119.9(4) . .
C6 C7 C8 119.3(4) . .
C9 C8 C7 120.6(4) . .
C8 C9 C10 119.9(4) . .
C9 C10 C11 120.3(5) . .
C6 C11 C10 120.0(4) . .
C13 C12 C17 120.4(4) . .
C13 C12 N2 120.7(4) . .
C17 C12 N2 118.9(3) . .
C12 C13 C14 119.4(4) . .
C15 C14 C13 120.9(4) . .
C14 C15 C16 119.7(4) . .
C15 C16 C17 119.8(4) . .
C12 C17 C16 119.9(4) . .
Cl1 C18 Cl2 112.5(3) . .
Cl3 C19A Cl4 117.7(5) . .
Cl4 C19B Cl3 117.9(5) . .
C19A Cl3 C19B 49.4(5) . .
C19B Cl4 C19A 46.0(4) . .

loop_
_geom_bond_atom_site_label_1
_geom_bond_atom_site_label_2
_geom_bond_distance
_geom_bond_site_symmetry_2
Pd1 N1 2.034(3) .
Pd1 N2 2.050(3) .
Pd1 C1 2.067(4) 3_859
Pd1 Br1 2.5206(5) .
Pd1 C2 2.618(4) 3_859
N1 C2 1.302(5) .
N1 C6 1.434(5) .
N2 C4 1.293(5) .
N2 C12 1.445(5) .
C1 C2 1.450(5) .
C1 Pd1 2.067(4) 3_859
C2 C3 1.519(5) .
C2 Pd1 2.618(4) 3_859
C3 C4 1.509(6) 3_859
C4 C5 1.498(5) .
C4 C3 1.509(6) 3_859
C6 C11 1.387(6) .
C6 C7 1.392(6) .
C7 C8 1.396(6) .
C8 C9 1.376(7) .
C9 C10 1.377(7) .
C10 C11 1.389(6) .
C12 C13 1.382(6) .
C12 C17 1.388(6) .
C13 C14 1.384(6) .
C14 C15 1.383(7) .
C15 C16 1.386(7) .
C16 C17 1.392(6) .
C18 Cl1 1.741(5) .
C18 Cl2 1.741(5) .
C19A Cl3 1.548(10) .
C19A Cl4 1.856(10) .
C19B Cl4 1.666(10) .
C19B Cl3 1.739(9) .
